data_2221327
loop_
_publ_author_name
'Al-Douh, Mohammed H.'
'Osman, Hasnah'
'Hamid, Shafida A.'
'Kia, Reza'
'Fun, Hoong-Kun'

_publ_section_title
;2-[1-(2-Hydroxy-3-methoxybenzyl)-1<i>H</i>-benzimidazol-2-yl]-6-methoxyphenol
 methanol 1.13-solvate
;
_journal_coeditor_code CV2535
_journal_issue 4
_journal_name_full 'Acta Crystallographica Section E'
_journal_page_first o925
_journal_page_last o926
_journal_paper_doi 10.1107/S1600536809011192
_journal_volume 65
_journal_year 2009
_chemical_formula_iupac 'C22 H20 N2 O4, 1.13C H4 O'
_chemical_formula_moiety 'C22 H20 N2 O4, 1.13(C H4 O)'
_chemical_formula_sum 'C23.13 H24.52 N2 O5.13'
_chemical_formula_weight 412.53
_chemical_name_systematic
;
2-[1-(2-Hydroxy-3-methoxybenzyl)-1<i>H</i>-benzimidazol-2-yl]-6-methoxyphenol
methanol 1.13-solvate
;
_space_group_IT_number 14
_symmetry_cell_setting monoclinic
_symmetry_space_group_name_Hall '-P 2yn'
_symmetry_space_group_name_H-M 'P 1 21/n 1'
_atom_sites_solution_hydrogens geom
_atom_sites_solution_primary direct
_atom_sites_solution_secondary difmap
_audit_creation_method SHELXL-97
_cell_angle_alpha 90.00
_cell_angle_beta 90.0100(10)
_cell_angle_gamma 90.00
_cell_formula_units_Z 4
_cell_length_a 7.24510(10)
_cell_length_b 11.1482(2)
_cell_length_c 26.2046(5)
_cell_measurement_reflns_used 4846
_cell_measurement_temperature 100
_cell_measurement_theta_max 26.39
_cell_measurement_theta_min 2.92
_cell_volume 2116.54(6)
_computing_cell_refinement 'SAINT (Bruker, 2005)'
_computing_data_collection 'APEX2 (Bruker, 2005)'
_computing_data_reduction 'SAINT (Bruker, 2005)'
_computing_molecular_graphics 'SHELXTL (Sheldrick, 2008)'
_computing_publication_material
;
SHELXTL (Sheldrick, 2008) and PLATON (Spek, 2009)
;
_computing_structure_refinement 'SHELXTL (Sheldrick, 2008)'
_computing_structure_solution 'SHELXTL (Sheldrick, 2008)'
_diffrn_ambient_temperature 100
_diffrn_measured_fraction_theta_full 0.998
_diffrn_measured_fraction_theta_max 0.998
_diffrn_measurement_device_type
;
Bruker SMART APEXII CCD area-detector
;
_diffrn_measurement_method '\f and \w'
_diffrn_radiation_monochromator graphite
_diffrn_radiation_source 'fine-focus sealed tube'
_diffrn_radiation_type MoK\a
_diffrn_radiation_wavelength 0.71073
_diffrn_reflns_av_R_equivalents 0.0401
_diffrn_reflns_av_sigmaI/netI 0.0411
_diffrn_reflns_limit_h_max 8
_diffrn_reflns_limit_h_min -8
_diffrn_reflns_limit_k_max 13
_diffrn_reflns_limit_k_min -12
_diffrn_reflns_limit_l_max 28
_diffrn_reflns_limit_l_min -31
_diffrn_reflns_number 18918
_diffrn_reflns_theta_full 25.50
_diffrn_reflns_theta_max 25.50
_diffrn_reflns_theta_min 1.83
_diffrn_standards_number 0
_exptl_absorpt_coefficient_mu 0.092
_exptl_absorpt_correction_T_max 0.9882
_exptl_absorpt_correction_T_min 0.9758
_exptl_absorpt_correction_type multi-scan
_exptl_absorpt_process_details '(<i>SADABS</i>; Bruker, 2005)'
_exptl_crystal_colour colourless
_exptl_crystal_density_diffrn 1.295
_exptl_crystal_density_method 'not measured'
_exptl_crystal_description block
_exptl_crystal_F_000 873
_exptl_crystal_size_max 0.27
_exptl_crystal_size_mid 0.15
_exptl_crystal_size_min 0.13
_refine_diff_density_max 0.279
_refine_diff_density_min -0.227
_refine_ls_extinction_method none
_refine_ls_goodness_of_fit_ref 1.086
_refine_ls_hydrogen_treatment constr
_refine_ls_matrix_type full
_refine_ls_number_parameters 317
_refine_ls_number_reflns 3940
_refine_ls_number_restraints 1
_refine_ls_restrained_S_all 1.108
_refine_ls_R_factor_all 0.0693
_refine_ls_R_factor_gt 0.0497
_refine_ls_shift/su_max 0.000
_refine_ls_shift/su_mean 0.000
_refine_ls_structure_factor_coef Fsqd
_refine_ls_weighting_details 'calc w=1/[\s^2^(Fo^2^)+(0.0415P)^2^+1.5448P] where P=(Fo^2^+2Fc^2^)/3'
_refine_ls_weighting_scheme calc
_refine_ls_wR_factor_gt 0.1122
_refine_ls_wR_factor_ref 0.1215
_reflns_number_gt 3099
_reflns_number_total 3940
_reflns_threshold_expression I>2\s(I)
_cod_data_source_file cv2535.cif
_cod_data_source_block I
_cod_original_sg_symbol_H-M 'P 21/n'
_cod_database_code 2221327
_cod_database_fobs_code 2221327

loop_
_symmetry_equiv_pos_as_xyz
'x, y, z'
'-x+1/2, y+1/2, -z+1/2'
'-x, -y, -z'
'x-1/2, -y-1/2, z-1/2'

loop_
_atom_site_type_symbol
_atom_site_label
_atom_site_fract_x
_atom_site_fract_y
_atom_site_fract_z
_atom_site_U_iso_or_equiv
_atom_site_adp_type
_atom_site_calc_flag
_atom_site_refinement_flags
_atom_site_occupancy
_atom_site_disorder_assembly
_atom_site_disorder_group
O O1 0.0363(2) 0.18739(17) 0.00815(6) 0.0272(4) Uani d . 1 . .
H H1 0.0385 0.1891 -0.0231 0.041 Uiso calc R 1 . .
O O2 0.3146(2) 0.15819(18) -0.05634(6) 0.0346(5) Uani d . 1 . .
O O3 0.0521(3) -0.24674(15) 0.09905(6) 0.0282(4) Uani d . 1 . .
H H3 0.0664 -0.3196 0.0971 0.042 Uiso calc R 1 . .
O O4 0.2424(3) -0.39894(16) 0.15953(8) 0.0437(6) Uani d . 1 . .
N N1 0.0259(3) 0.31698(18) 0.13518(7) 0.0220(5) Uani d . 1 . .
N N2 -0.0044(3) 0.11719(17) 0.13178(7) 0.0196(5) Uani d . 1 . .
C C1 -0.1122(3) 0.2812(2) 0.16904(9) 0.0199(5) Uani d . 1 . .
C C2 -0.2243(3) 0.3492(2) 0.20124(9) 0.0237(6) Uani d . 1 . .
H H2A -0.2161 0.4324 0.2019 0.028 Uiso calc R 1 . .
C C3 -0.3483(3) 0.2886(2) 0.23220(9) 0.0253(6) Uani d . 1 . .
H H3A -0.4232 0.3321 0.2543 0.030 Uiso calc R 1 . .
C C4 -0.3634(4) 0.1640(2) 0.23092(9) 0.0255(6) Uani d . 1 . .
H H4A -0.4479 0.1264 0.2523 0.031 Uiso calc R 1 . .
C C5 -0.2560(3) 0.0947(2) 0.19875(9) 0.0229(6) Uani d . 1 . .
H H5A -0.2666 0.0116 0.1977 0.027 Uiso calc R 1 . .
C C6 -0.1313(3) 0.1562(2) 0.16799(8) 0.0195(5) Uani d . 1 . .
C C7 0.0860(3) 0.2171(2) 0.11421(9) 0.0198(5) Uani d . 1 . .
C C8 0.2427(3) 0.2062(2) 0.07811(9) 0.0196(5) Uani d . 1 . .
C C9 0.2130(3) 0.1894(2) 0.02649(9) 0.0202(5) Uani d . 1 . .
C C10 0.3634(4) 0.1738(2) -0.00633(9) 0.0233(6) Uani d . 1 . .
C C11 0.5417(4) 0.1767(2) 0.01214(10) 0.0289(6) Uani d . 1 . .
H H11A 0.6411 0.1665 -0.0099 0.035 Uiso calc R 1 . .
C C12 0.5715(4) 0.1951(3) 0.06398(10) 0.0324(7) Uani d . 1 . .
H H12A 0.6913 0.1981 0.0766 0.039 Uiso calc R 1 . .
C C13 0.4233(3) 0.2090(2) 0.09689(10) 0.0281(6) Uani d . 1 . .
H H13A 0.4441 0.2203 0.1316 0.034 Uiso calc R 1 . .
C C14 0.0209(3) -0.0061(2) 0.11471(9) 0.0203(5) Uani d . 1 . .
H H14A 0.0840 -0.0054 0.0821 0.024 Uiso calc R 1 . .
H H14B -0.0994 -0.0423 0.1095 0.024 Uiso calc R 1 . .
C C15 0.1298(3) -0.0828(2) 0.15162(9) 0.0193(5) Uani d . 1 . .
C C16 0.1386(3) -0.2048(2) 0.14165(9) 0.0210(5) Uani d . 1 . .
C C17 0.2424(4) -0.2802(2) 0.17332(10) 0.0256(6) Uani d . 1 . .
C C18 0.3361(4) -0.2327(2) 0.21462(10) 0.0267(6) Uani d . 1 . .
H H18A 0.4048 -0.2825 0.2358 0.032 Uiso calc R 1 . .
C C19 0.3274(3) -0.1111(2) 0.22427(10) 0.0263(6) Uani d . 1 . .
H H19A 0.3906 -0.0793 0.2520 0.032 Uiso calc R 1 . .
C C20 0.2259(3) -0.0364(2) 0.19313(9) 0.0241(6) Uani d . 1 . .
H H20A 0.2217 0.0454 0.1999 0.029 Uiso calc R 1 . .
C C21 0.4624(5) 0.1568(4) -0.09260(11) 0.0588(11) Uani d . 1 . .
H H21A 0.4126 0.1590 -0.1265 0.088 Uiso calc R 1 . .
H H21B 0.5337 0.0849 -0.0883 0.088 Uiso calc R 1 . .
H H21C 0.5400 0.2255 -0.0873 0.088 Uiso calc R 1 . .
C C22 0.4019(4) -0.4674(3) 0.17089(12) 0.0399(7) Uani d . 1 . .
H H22A 0.5094 -0.4261 0.1587 0.060 Uiso calc R 1 . .
H H22B 0.3931 -0.5443 0.1546 0.060 Uiso calc R 1 . .
H H22C 0.4112 -0.4783 0.2071 0.060 Uiso calc R 1 . .
O O5A 1.0245(11) 0.5263(4) 0.0733(2) 0.034(2) Uani d P 0.506(13) A 1
H H5A1 1.0285 0.4805 0.0978 0.051 Uiso calc PR 0.506(13) A 1
C C23A 0.8593(19) 0.5039(7) 0.0444(6) 0.082(5) Uani d P 0.506(13) A 1
H H23A 0.8527 0.4203 0.0358 0.123 Uiso calc PR 0.506(13) A 1
H H23B 0.8616 0.5507 0.0136 0.123 Uiso calc PR 0.506(13) A 1
H H23C 0.7534 0.5257 0.0643 0.123 Uiso calc PR 0.506(13) A 1
O O5B 0.9164(17) 0.5416(6) 0.0975(4) 0.048(4) Uani d P 0.373(13) B 2
H H5B 0.9997 0.4977 0.0874 0.072 Uiso calc PR 0.373(13) B 2
C C23B 0.739(3) 0.5162(11) 0.0664(4) 0.064(4) Uani d P 0.373(13) B 2
H H23D 0.7633 0.4547 0.0417 0.096 Uiso calc PR 0.373(13) B 2
H H23E 0.7007 0.5881 0.0493 0.096 Uiso calc PR 0.373(13) B 2
H H23F 0.6429 0.4900 0.0891 0.096 Uiso calc PR 0.373(13) B 2
O O5C 0.718(2) 0.4931(11) 0.0088(4) 0.082(4) Uani d P 0.249(5) C 3
H H5C 0.7138 0.4829 -0.0222 0.123 Uiso calc PR 0.249(5) C 3
C C23C 0.537(3) 0.5098(15) 0.0278(8) 0.092(7) Uani d P 0.249(5) . 3
H H23G 0.4542 0.4569 0.0102 0.139 Uiso d PR 0.249(5) C 3
H H23H 0.5401 0.4894 0.0633 0.139 Uiso d PR 0.249(5) C 3
H H23I 0.4957 0.5911 0.0239 0.139 Uiso d PR 0.249(5) C 3

loop_
_atom_site_aniso_label
_atom_site_aniso_U_11
_atom_site_aniso_U_22
_atom_site_aniso_U_33
_atom_site_aniso_U_12
_atom_site_aniso_U_13
_atom_site_aniso_U_23
O1 0.0169(9) 0.0456(11) 0.0192(9) -0.0011(8) 0.0000(7) -0.0004(8)
O2 0.0215(10) 0.0621(13) 0.0202(9) -0.0080(9) 0.0070(8) -0.0083(9)
O3 0.0329(10) 0.0216(9) 0.0302(10) 0.0024(8) -0.0068(8) -0.0033(7)
O4 0.0460(13) 0.0217(10) 0.0633(14) 0.0073(9) -0.0233(11) -0.0015(9)
N1 0.0227(11) 0.0222(11) 0.0212(10) -0.0008(9) 0.0010(9) 0.0005(9)
N2 0.0197(11) 0.0203(11) 0.0188(10) 0.0011(9) 0.0016(9) 0.0001(8)
C1 0.0194(12) 0.0224(13) 0.0179(11) 0.0008(10) -0.0033(10) -0.0011(10)
C2 0.0222(13) 0.0258(14) 0.0231(13) 0.0033(11) -0.0044(11) -0.0039(11)
C3 0.0197(13) 0.0343(15) 0.0220(12) 0.0064(12) 0.0010(11) -0.0048(11)
C4 0.0207(13) 0.0348(15) 0.0210(12) -0.0006(12) 0.0027(11) 0.0019(11)
C5 0.0234(13) 0.0231(13) 0.0220(12) 0.0017(11) 0.0002(11) 0.0036(10)
C6 0.0175(12) 0.0248(13) 0.0163(11) 0.0047(11) -0.0010(10) -0.0020(10)
C7 0.0201(13) 0.0212(13) 0.0182(11) 0.0015(11) -0.0030(10) 0.0011(10)
C8 0.0196(12) 0.0187(12) 0.0204(12) 0.0006(10) 0.0020(10) 0.0009(10)
C9 0.0157(12) 0.0203(13) 0.0246(12) 0.0003(10) 0.0002(10) 0.0002(10)
C10 0.0233(13) 0.0258(14) 0.0208(12) -0.0035(11) 0.0013(11) -0.0023(10)
C11 0.0192(13) 0.0366(16) 0.0310(14) 0.0028(12) 0.0064(11) -0.0009(12)
C12 0.0162(13) 0.0496(18) 0.0314(15) 0.0010(13) -0.0038(12) 0.0039(13)
C13 0.0231(14) 0.0394(16) 0.0219(13) 0.0032(12) -0.0023(11) 0.0013(12)
C14 0.0204(12) 0.0216(13) 0.0188(12) 0.0004(11) 0.0014(10) -0.0003(10)
C15 0.0154(12) 0.0232(13) 0.0194(12) -0.0001(10) 0.0051(10) 0.0002(10)
C16 0.0170(12) 0.0248(13) 0.0212(12) -0.0005(11) 0.0032(10) 0.0004(10)
C17 0.0237(13) 0.0208(13) 0.0324(14) -0.0007(11) -0.0003(12) 0.0039(11)
C18 0.0228(14) 0.0280(15) 0.0292(14) 0.0028(12) -0.0023(12) 0.0102(11)
C19 0.0222(14) 0.0315(15) 0.0253(13) -0.0009(12) -0.0042(11) 0.0013(11)
C20 0.0215(13) 0.0253(14) 0.0254(13) -0.0003(11) 0.0016(11) -0.0013(11)
C21 0.0388(19) 0.110(3) 0.0275(16) -0.026(2) 0.0169(15) -0.0232(18)
C22 0.0440(18) 0.0312(16) 0.0445(17) 0.0119(14) 0.0048(15) 0.0037(13)
O5A 0.056(4) 0.016(2) 0.030(3) -0.007(2) -0.017(3) 0.0041(17)
C23A 0.108(9) 0.024(4) 0.114(10) -0.011(5) -0.075(8) 0.012(5)
O5B 0.064(7) 0.024(4) 0.056(6) -0.014(4) -0.034(6) 0.011(3)
C23B 0.109(12) 0.044(6) 0.039(6) -0.029(7) 0.002(7) -0.010(5)
O5C 0.125(12) 0.067(8) 0.053(7) -0.011(8) -0.017(8) 0.022(6)
C23C 0.090(15) 0.050(10) 0.137(18) -0.013(10) -0.052(14) 0.043(11)

loop_
_atom_type_symbol
_atom_type_description
_atom_type_scat_dispersion_real
_atom_type_scat_dispersion_imag
_atom_type_scat_source
C C 0.0033 0.0016 'International Tables Vol C Tables 4.2.6.8 and 6.1.1.4'
H H 0.0000 0.0000 'International Tables Vol C Tables 4.2.6.8 and 6.1.1.4'
N N 0.0061 0.0033 'International Tables Vol C Tables 4.2.6.8 and 6.1.1.4'
O O 0.0106 0.0060 'International Tables Vol C Tables 4.2.6.8 and 6.1.1.4'

loop_
_geom_angle_atom_site_label_1
_geom_angle_atom_site_label_2
_geom_angle_atom_site_label_3
_geom_angle_site_symmetry_1
_geom_angle_site_symmetry_3
_geom_angle
_geom_angle_publ_flag
C9 O1 H1 . . 109.5 ?
C10 O2 C21 . . 116.3(2) ?
C16 O3 H3 . . 109.5 ?
C17 O4 C22 . . 117.7(2) ?
C7 N1 C1 . . 105.1(2) ?
C7 N2 C6 . . 106.90(19) ?
C7 N2 C14 . . 127.1(2) ?
C6 N2 C14 . . 126.0(2) ?
C2 C1 N1 . . 130.3(2) ?
C2 C1 C6 . . 119.7(2) ?
N1 C1 C6 . . 110.0(2) ?
C3 C2 C1 . . 117.8(2) ?
C3 C2 H2A . . 121.1 ?
C1 C2 H2A . . 121.1 ?
C2 C3 C4 . . 121.5(2) ?
C2 C3 H3A . . 119.3 ?
C4 C3 H3A . . 119.3 ?
C5 C4 C3 . . 121.8(2) ?
C5 C4 H4A . . 119.1 ?
C3 C4 H4A . . 119.1 ?
C4 C5 C6 . . 116.3(2) ?
C4 C5 H5A . . 121.8 ?
C6 C5 H5A . . 121.8 ?
N2 C6 C5 . . 132.1(2) ?
N2 C6 C1 . . 105.0(2) ?
C5 C6 C1 . . 122.9(2) ?
N1 C7 N2 . . 112.9(2) ?
N1 C7 C8 . . 126.1(2) ?
N2 C7 C8 . . 120.9(2) ?
C9 C8 C13 . . 119.5(2) ?
C9 C8 C7 . . 121.1(2) ?
C13 C8 C7 . . 119.4(2) ?
O1 C9 C8 . . 119.5(2) ?
O1 C9 C10 . . 120.7(2) ?
C8 C9 C10 . . 119.8(2) ?
O2 C10 C11 . . 125.5(2) ?
O2 C10 C9 . . 113.8(2) ?
C11 C10 C9 . . 120.7(2) ?
C10 C11 C12 . . 119.4(2) ?
C10 C11 H11A . . 120.3 ?
C12 C11 H11A . . 120.3 ?
C13 C12 C11 . . 120.3(2) ?
C13 C12 H12A . . 119.8 ?
C11 C12 H12A . . 119.8 ?
C12 C13 C8 . . 120.2(2) ?
C12 C13 H13A . . 119.9 ?
C8 C13 H13A . . 119.9 ?
N2 C14 C15 . . 113.7(2) ?
N2 C14 H14A . . 108.8 ?
C15 C14 H14A . . 108.8 ?
N2 C14 H14B . . 108.8 ?
C15 C14 H14B . . 108.8 ?
H14A C14 H14B . . 107.7 ?
C16 C15 C20 . . 119.2(2) ?
C16 C15 C14 . . 117.3(2) ?
C20 C15 C14 . . 123.4(2) ?
O3 C16 C15 . . 118.0(2) ?
O3 C16 C17 . . 121.8(2) ?
C15 C16 C17 . . 120.2(2) ?
O4 C17 C18 . . 125.2(2) ?
O4 C17 C16 . . 115.0(2) ?
C18 C17 C16 . . 119.8(2) ?
C19 C18 C17 . . 119.8(2) ?
C19 C18 H18A . . 120.1 ?
C17 C18 H18A . . 120.1 ?
C20 C19 C18 . . 120.6(2) ?
C20 C19 H19A . . 119.7 ?
C18 C19 H19A . . 119.7 ?
C19 C20 C15 . . 120.4(2) ?
C19 C20 H20A . . 119.8 ?
C15 C20 H20A . . 119.8 ?
O2 C21 H21A . . 109.5 ?
O2 C21 H21B . . 109.5 ?
H21A C21 H21B . . 109.5 ?
O2 C21 H21C . . 109.5 ?
H21A C21 H21C . . 109.5 ?
H21B C21 H21C . . 109.5 ?
O4 C22 H22A . . 109.5 ?
O4 C22 H22B . . 109.5 ?
H22A C22 H22B . . 109.5 ?
O4 C22 H22C . . 109.5 ?
H22A C22 H22C . . 109.5 ?
H22B C22 H22C . . 109.5 ?
O5A C23A H23A . . 109.5 ?
O5A C23A H23B . . 109.5 ?
H23A C23A H23B . . 109.5 ?
O5A C23A H23C . . 109.5 ?
H23A C23A H23C . . 109.5 ?
H23B C23A H23C . . 109.5 ?
C23B O5B H5B . . 109.5 ?
O5B C23B H23D . . 109.5 ?
O5B C23B H23E . . 109.5 ?
H23D C23B H23E . . 109.5 ?
O5B C23B H23F . . 109.5 ?
H23D C23B H23F . . 109.5 ?
H23E C23B H23F . . 109.5 ?
O5B C23B H23H . . 151.5 ?
H23D C23B H23H . . 89.8 ?
H23E C23B H23H . . 82.0 ?
O5C C23C C23C . 3_665 88(2) ?
O5C C23C H23G . . 109.3 ?
O5C C23C H23H . . 106.9 ?
C23C C23C H23H 3_665 . 151.2 ?
H23G C23C H23H . . 109.5 ?
O5C C23C H23I . . 112.2 ?
C23C C23C H23I 3_665 . 85.8 ?
H23G C23C H23I . . 109.5 ?
H23H C23C H23I . . 109.5 ?

loop_
_geom_bond_atom_site_label_1
_geom_bond_atom_site_label_2
_geom_bond_site_symmetry_2
_geom_bond_distance
_geom_bond_publ_flag
O1 C9 . 1.367(3) ?
O1 H1 . 0.8200 ?
O2 C10 . 1.368(3) ?
O2 C21 . 1.432(3) ?
O3 C16 . 1.363(3) ?
O3 H3 . 0.8200 ?
O4 C17 . 1.372(3) ?
O4 C22 . 1.416(3) ?
N1 C7 . 1.316(3) ?
N1 C1 . 1.396(3) ?
N2 C7 . 1.371(3) ?
N2 C6 . 1.391(3) ?
N2 C14 . 1.457(3) ?
C1 C2 . 1.395(3) ?
C1 C6 . 1.401(3) ?
C2 C3 . 1.386(4) ?
C2 H2A . 0.9300 ?
C3 C4 . 1.394(4) ?
C3 H3A . 0.9300 ?
C4 C5 . 1.383(4) ?
C4 H4A . 0.9300 ?
C5 C6 . 1.392(3) ?
C5 H5A . 0.9300 ?
C7 C8 . 1.483(3) ?
C8 C9 . 1.382(3) ?
C8 C13 . 1.398(4) ?
C9 C10 . 1.400(3) ?
C10 C11 . 1.380(4) ?
C11 C12 . 1.390(4) ?
C11 H11A . 0.9300 ?
C12 C13 . 1.386(4) ?
C12 H12A . 0.9300 ?
C13 H13A . 0.9300 ?
C14 C15 . 1.513(3) ?
C14 H14A . 0.9700 ?
C14 H14B . 0.9700 ?
C15 C16 . 1.387(3) ?
C15 C20 . 1.391(3) ?
C16 C17 . 1.400(4) ?
C17 C18 . 1.383(4) ?
C18 C19 . 1.380(4) ?
C18 H18A . 0.9300 ?
C19 C20 . 1.379(4) ?
C19 H19A . 0.9300 ?
C20 H20A . 0.9300 ?
C21 H21A . 0.9600 ?
C21 H21B . 0.9600 ?
C21 H21C . 0.9600 ?
C22 H22A . 0.9600 ?
C22 H22B . 0.9600 ?
C22 H22C . 0.9600 ?
O5A C23A . 1.439(9) ?
O5A H5A1 . 0.8200 ?
C23A H23A . 0.9600 ?
C23A H23B . 0.9600 ?
C23A H23C . 0.9600 ?
O5B C23B . 1.547(16) ?
O5B H5B . 0.8200 ?
C23B H23D . 0.9600 ?
C23B H23E . 0.9600 ?
C23B H23F . 0.9600 ?
O5C C23C . 1.41(2) ?
O5C H5C . 0.8200 ?
C23C C23C 3_665 1.57(4) ?
C23C H23G . 0.9600 ?
C23C H23H . 0.9597 ?
C23C H23I . 0.9602 ?

loop_
_geom_hbond_atom_site_label_D
_geom_hbond_atom_site_label_H
_geom_hbond_atom_site_label_A
_geom_hbond_site_symmetry_A
_geom_hbond_distance_DH
_geom_hbond_distance_HA
_geom_hbond_distance_DA
_geom_hbond_angle_DHA
_geom_hbond_publ_flag
O1 H1 O2 . 0.8200 2.2100 2.651(2) 114.00 y
O3 H3 O4 . 0.8200 2.2500 2.700(3) 114.00 y
O3 H3 O5A 1_445 0.8200 1.8500 2.626(5) 157.00 y
O5A H5A1 N1 1_655 0.8200 2.0700 2.842(5) 157.00 y
O1 H1 O3 3_555 0.8200 2.1900 2.956(2) 155.00 y
C14 H14B O2 3_555 0.9700 2.4600 3.335(3) 150.00 y
C23A H23B O5A 3_765 0.9600 2.5700 3.215(16) 125.00 y

loop_
_geom_torsion_atom_site_label_1
_geom_torsion_atom_site_label_2
_geom_torsion_atom_site_label_3
_geom_torsion_atom_site_label_4
_geom_torsion_site_symmetry_1
_geom_torsion_site_symmetry_2
_geom_torsion_site_symmetry_3
_geom_torsion_site_symmetry_4
_geom_torsion
_geom_torsion_publ_flag
C7 N1 C1 C2 . . . . -179.5(2) ?
C7 N1 C1 C6 . . . . 0.7(3) ?
N1 C1 C2 C3 . . . . -178.3(2) ?
C6 C1 C2 C3 . . . . 1.6(3) ?
C1 C2 C3 C4 . . . . -0.9(4) ?
C2 C3 C4 C5 . . . . -0.1(4) ?
C3 C4 C5 C6 . . . . 0.4(4) ?
C7 N2 C6 C5 . . . . -178.4(3) ?
C14 N2 C6 C5 . . . . 3.9(4) ?
C7 N2 C6 C1 . . . . 1.5(2) ?
C14 N2 C6 C1 . . . . -176.2(2) ?
C4 C5 C6 N2 . . . . -179.8(2) ?
C4 C5 C6 C1 . . . . 0.3(4) ?
C2 C1 C6 N2 . . . . 178.7(2) ?
N1 C1 C6 N2 . . . . -1.4(3) ?
C2 C1 C6 C5 . . . . -1.4(4) ?
N1 C1 C6 C5 . . . . 178.5(2) ?
C1 N1 C7 N2 . . . . 0.3(3) ?
C1 N1 C7 C8 . . . . -175.3(2) ?
C6 N2 C7 N1 . . . . -1.2(3) ?
C14 N2 C7 N1 . . . . 176.5(2) ?
C6 N2 C7 C8 . . . . 174.7(2) ?
C14 N2 C7 C8 . . . . -7.6(4) ?
N1 C7 C8 C9 . . . . -104.0(3) ?
N2 C7 C8 C9 . . . . 80.6(3) ?
N1 C7 C8 C13 . . . . 78.1(3) ?
N2 C7 C8 C13 . . . . -97.3(3) ?
C13 C8 C9 O1 . . . . -179.6(2) ?
C7 C8 C9 O1 . . . . 2.5(4) ?
C13 C8 C9 C10 . . . . 0.9(4) ?
C7 C8 C9 C10 . . . . -177.0(2) ?
C21 O2 C10 C11 . . . . -6.5(4) ?
C21 O2 C10 C9 . . . . 172.4(3) ?
O1 C9 C10 O2 . . . . 0.6(3) ?
C8 C9 C10 O2 . . . . -180.0(2) ?
O1 C9 C10 C11 . . . . 179.5(2) ?
C8 C9 C10 C11 . . . . -1.0(4) ?
O2 C10 C11 C12 . . . . 179.0(3) ?
C9 C10 C11 C12 . . . . 0.2(4) ?
C10 C11 C12 C13 . . . . 0.7(4) ?
C11 C12 C13 C8 . . . . -0.8(4) ?
C9 C8 C13 C12 . . . . 0.0(4) ?
C7 C8 C13 C12 . . . . 177.9(2) ?
C7 N2 C14 C15 . . . . 104.5(3) ?
C6 N2 C14 C15 . . . . -78.2(3) ?
N2 C14 C15 C16 . . . . 171.5(2) ?
N2 C14 C15 C20 . . . . -11.3(3) ?
C20 C15 C16 O3 . . . . -176.2(2) ?
C14 C15 C16 O3 . . . . 1.2(3) ?
C20 C15 C16 C17 . . . . 0.4(3) ?
C14 C15 C16 C17 . . . . 177.8(2) ?
C22 O4 C17 C18 . . . . -30.2(4) ?
C22 O4 C17 C16 . . . . 149.2(2) ?
O3 C16 C17 O4 . . . . -3.0(3) ?
C15 C16 C17 O4 . . . . -179.5(2) ?
O3 C16 C17 C18 . . . . 176.5(2) ?
C15 C16 C17 C18 . . . . 0.0(4) ?
O4 C17 C18 C19 . . . . 179.2(2) ?
C16 C17 C18 C19 . . . . -0.3(4) ?
C17 C18 C19 C20 . . . . 0.1(4) ?
C18 C19 C20 C15 . . . . 0.4(4) ?
C16 C15 C20 C19 . . . . -0.6(3) ?
C14 C15 C20 C19 . . . . -177.8(2) ?
